data_7156730
loop_
_publ_author_name
'Zhou, Yuxiang'
'Li, Chenglong'
'Yuan, Xiaoyan'
'Zhang, Feiyan'
'Liu, Xiaozu'
'Liu, Peijun'

_publ_section_title
;
 Cobalt-catalyzed C2\a-acyloxylation of 2-substituted indoles with
 tert-butyl peresters.
;
_journal_issue 13
_journal_name_full 'Organic &amp; biomolecular chemistry'
_journal_page_first 3343
_journal_page_last 3347
_journal_paper_doi 10.1039/c9ob00159j
_journal_volume 17
_journal_year 2019
_chemical_formula_moiety 'C21 H17 N3 O2'
_chemical_formula_sum 'C21 H17 N3 O2'
_chemical_formula_weight 343.38
_space_group_crystal_system monoclinic
_space_group_IT_number 14
_space_group_name_Hall '-P 2ybc'
_space_group_name_H-M_alt 'P 1 21/c 1'
_symmetry_space_group_name_Hall '-P 2ybc'
_symmetry_space_group_name_H-M 'P 1 21/c 1'
_atom_sites_solution_hydrogens geom
_atom_sites_solution_primary dual
_audit_creation_date 2018-07-10
_audit_creation_method
;
Olex2 1.2
(compiled 2018.05.29 svn.r3508 for OlexSys, GUI svn.r5506)
;
_audit_update_record
;
2018-08-14 deposited with the CCDC.    2019-03-06 downloaded from the CCDC.
;
_cell_angle_alpha 90
_cell_angle_beta 101.524(6)
_cell_angle_gamma 90
_cell_formula_units_Z 4
_cell_length_a 8.7751(5)
_cell_length_b 13.7237(7)
_cell_length_c 14.5990(10)
_cell_measurement_reflns_used 3040
_cell_measurement_temperature 100.00(10)
_cell_measurement_theta_max 27.0170
_cell_measurement_theta_min 2.9080
_cell_volume 1722.67(18)
_computing_cell_refinement 'CrysAlisPro 1.171.38.43f (Rigaku OD, 2015)'
_computing_data_collection 'CrysAlisPro 1.171.38.43f (Rigaku OD, 2015)'
_computing_data_reduction 'CrysAlisPro 1.171.38.43f (Rigaku OD, 2015)'
_computing_molecular_graphics 'Olex2 (Dolomanov et al., 2009)'
_computing_publication_material 'Olex2 (Dolomanov et al., 2009)'
_computing_structure_refinement 'ShelXL (Sheldrick, 2015)'
_computing_structure_solution 'ShelXT (Sheldrick, 2015)'
_diffrn_ambient_environment N~2~
_diffrn_ambient_temperature 100.00(10)
_diffrn_detector 'CCD plate'
_diffrn_detector_area_resol_mean 5.2684
_diffrn_detector_type AtlasS2
_diffrn_measured_fraction_theta_full 0.977
_diffrn_measured_fraction_theta_max 0.977
_diffrn_measurement_details
;
List of Runs (angles in degrees, time in seconds):

  # Type    Start    End  Width  t~exp~   \w     \q     \k     \f   Frames
#--------------------------------------------------------------------------
  1  \w    -60.00  34.00   1.00    6.00    --   11.74 -57.00 -90.00   94
  2  \w    -15.00  76.00   1.00    6.00    --   11.74  77.00-180.00   91
  3  \w    -16.00  34.00   1.00    6.00    --   11.74  57.00  60.00   50
;
_diffrn_measurement_device 'four-circle diffractometer'
_diffrn_measurement_device_type 'SuperNova, Dual, Cu at zero, AtlasS2'
_diffrn_measurement_method '\w scans'
_diffrn_orient_matrix_type 'CrysAlisPro convention (1999,Acta A55,543-557)'
_diffrn_orient_matrix_UB_11 0.0090724000
_diffrn_orient_matrix_UB_12 0.0509206000
_diffrn_orient_matrix_UB_13 0.0075915000
_diffrn_orient_matrix_UB_21 -0.0721133000
_diffrn_orient_matrix_UB_22 0.0015987000
_diffrn_orient_matrix_UB_23 0.0148497000
_diffrn_orient_matrix_UB_31 0.0389909000
_diffrn_orient_matrix_UB_32 -0.0088260000
_diffrn_orient_matrix_UB_33 0.0466889000
_diffrn_radiation_monochromator mirror
_diffrn_radiation_probe x-ray
_diffrn_radiation_type MoK\a
_diffrn_radiation_wavelength 0.71073
_diffrn_reflns_av_R_equivalents 0.0455
_diffrn_reflns_av_unetI/netI 0.0526
_diffrn_reflns_Laue_measured_fraction_full 0.977
_diffrn_reflns_Laue_measured_fraction_max 0.977
_diffrn_reflns_limit_h_max 10
_diffrn_reflns_limit_h_min -8
_diffrn_reflns_limit_k_max 16
_diffrn_reflns_limit_k_min -16
_diffrn_reflns_limit_l_max 14
_diffrn_reflns_limit_l_min -17
_diffrn_reflns_number 9225
_diffrn_reflns_point_group_measured_fraction_full 0.977
_diffrn_reflns_point_group_measured_fraction_max 0.977
_diffrn_reflns_theta_full 25.000
_diffrn_reflns_theta_max 25.000
_diffrn_reflns_theta_min 2.056
_diffrn_source 'micro-focus sealed X-ray tube'
_diffrn_source_type 'SuperNova (Mo) X-ray Source'
_exptl_absorpt_coefficient_mu 0.087
_exptl_absorpt_correction_T_max 1.00000
_exptl_absorpt_correction_T_min 0.83658
_exptl_absorpt_correction_type multi-scan
_exptl_absorpt_process_details
;
CrysAlisPro 1.171.38.43f (Rigaku Oxford Diffraction, 2015)
Empirical absorption correction using spherical harmonics,
 implemented in SCALE3 ABSPACK scaling algorithm.
;
_exptl_crystal_colour colourless
_exptl_crystal_colour_primary colourless
_exptl_crystal_density_diffrn 1.324
_exptl_crystal_description block
_exptl_crystal_F_000 720
_exptl_crystal_size_max 0.13
_exptl_crystal_size_mid 0.12
_exptl_crystal_size_min 0.11
_refine_diff_density_max 0.199
_refine_diff_density_min -0.229
_refine_diff_density_rms 0.048
_refine_ls_extinction_method none
_refine_ls_goodness_of_fit_ref 1.056
_refine_ls_hydrogen_treatment constr
_refine_ls_matrix_type full
_refine_ls_number_parameters 236
_refine_ls_number_reflns 2973
_refine_ls_number_restraints 0
_refine_ls_restrained_S_all 1.056
_refine_ls_R_factor_all 0.0606
_refine_ls_R_factor_gt 0.0464
_refine_ls_shift/su_max 0.000
_refine_ls_shift/su_mean 0.000
_refine_ls_structure_factor_coef Fsqd
_refine_ls_weighting_details 'w=1/[\s^2^(Fo^2^)+(0.0408P)^2^+0.4376P] where P=(Fo^2^+2Fc^2^)/3'
_refine_ls_weighting_scheme calc
_refine_ls_wR_factor_gt 0.0981
_refine_ls_wR_factor_ref 0.1070
_reflns_Friedel_coverage 0.000
_reflns_number_gt 2404
_reflns_number_total 2973
_reflns_threshold_expression 'I > 2\s(I)'
_cod_data_source_file c9ob00159j2.cif
_cod_data_source_block 5-570
_cod_depositor_comments 'Adding full bibliography for 7156730--7156731.cif.'
_cod_database_code 7156730
_shelx_shelxl_version_number 2018/3
_shelx_space_group_comment
;
The symmetry employed for this shelxl refinement is uniquely defined
by the following loop, which should always be used as a source of
symmetry information in preference to the above space-group names.
They are only intended as comments.
;
_reflns_odcompleteness_completeness 97.04
_reflns_odcompleteness_iscentric 1
_reflns_odcompleteness_theta 26.32
_olex2_refinement_description
;
1. Fixed Uiso
 At 1.2 times of:
  All C(H) groups, All C(H,H) groups
 At 1.5 times of:
  All C(H,H,H) groups
2.a Secondary CH2 refined with riding coordinates:
 C9(H9A,H9B)
2.b Aromatic/amide H refined with riding coordinates:
 C20(H20), C4(H4), C1(H1), C16(H16), C19(H19), C18(H18), C3(H3), C2(H2),
 C12(H12), C15(H15), C14(H14), C13(H13)
2.c Idealised Me refined as rotating group:
 C21(H21A,H21B,H21C)
;
_olex2_date_sample_data_collection 2018-07-10
_olex2_submission_special_instructions 'No special instructions were received'
_oxdiff_exptl_absorpt_empirical_details
;
Empirical correction (ABSPACK) includes:
- Absorption correction using spherical harmonics
- Frame scaling
- Detector area scaling
;
_oxdiff_exptl_absorpt_empirical_full_max 1.346
_oxdiff_exptl_absorpt_empirical_full_min 0.762

loop_
_space_group_symop_operation_xyz
'x, y, z'
'-x, y+1/2, -z+1/2'
'-x, -y, -z'
'x, -y-1/2, z-1/2'

loop_
_atom_site_label
_atom_site_type_symbol
_atom_site_fract_x
_atom_site_fract_y
_atom_site_fract_z
_atom_site_U_iso_or_equiv
_atom_site_adp_type
_atom_site_occupancy
_atom_site_site_symmetry_order
_atom_site_calc_flag
_atom_site_refinement_flags_posn
O1 O 0.55833(14) 0.31863(8) 0.44905(9) 0.0214(3) Uani 1 1 d .
O2 O 0.36319(14) 0.37158(9) 0.33587(10) 0.0294(4) Uani 1 1 d .
N1 N 0.76599(16) 0.15589(10) 0.48913(11) 0.0171(4) Uani 1 1 d .
N3 N 0.73330(16) 0.19971(10) 0.33188(11) 0.0203(4) Uani 1 1 d .
N2 N 0.97262(17) 0.23138(11) 0.43915(11) 0.0223(4) Uani 1 1 d .
C17 C 0.82671(19) 0.19804(12) 0.41602(13) 0.0176(4) Uani 1 1 d .
C8 C 0.60886(19) 0.15672(12) 0.49926(13) 0.0181(4) Uani 1 1 d .
C6 C 0.7437(2) 0.06160(12) 0.61331(13) 0.0184(4) Uani 1 1 d .
C7 C 0.5920(2) 0.10064(12) 0.57338(13) 0.0190(4) Uani 1 1 d .
C10 C 0.4858(2) 0.38619(13) 0.38921(13) 0.0201(4) Uani 1 1 d .
C20 C 0.7950(2) 0.23892(13) 0.26372(14) 0.0232(5) Uani 1 1 d .
H20 H 0.733643 0.243323 0.204069 0.028 Uiso 1 1 calc R
C5 C 0.8501(2) 0.09839(12) 0.56156(12) 0.0170(4) Uani 1 1 d .
C4 C 1.0084(2) 0.07593(12) 0.58463(13) 0.0197(4) Uani 1 1 d .
H4 H 1.077875 0.099634 0.549521 0.024 Uiso 1 1 calc R
C11 C 0.5753(2) 0.47912(13) 0.39554(13) 0.0203(4) Uani 1 1 d .
C1 C 0.7967(2) 0.00134(13) 0.69071(14) 0.0227(5) Uani 1 1 d .
H1 H 0.727701 -0.023965 0.725305 0.027 Uiso 1 1 calc R
C16 C 0.5087(2) 0.55938(13) 0.34411(13) 0.0212(4) Uani 1 1 d .
H16 H 0.408228 0.555069 0.308807 0.025 Uiso 1 1 calc R
C9 C 0.4916(2) 0.22095(12) 0.44019(14) 0.0211(4) Uani 1 1 d .
H9A H 0.472403 0.199724 0.375523 0.025 Uiso 1 1 calc R
H9B H 0.394238 0.219727 0.461995 0.025 Uiso 1 1 calc R
C19 C 0.9462(2) 0.27319(13) 0.27803(14) 0.0245(5) Uani 1 1 d .
H19 H 0.988327 0.298785 0.229588 0.029 Uiso 1 1 calc R
C18 C 1.0304(2) 0.26726(13) 0.36788(14) 0.0242(5) Uani 1 1 d .
H18 H 1.132646 0.289282 0.379818 0.029 Uiso 1 1 calc R
C3 C 1.0579(2) 0.01695(13) 0.66188(14) 0.0227(5) Uani 1 1 d .
H3 H 1.162817 0.001296 0.679192 0.027 Uiso 1 1 calc R
C2 C 0.9537(2) -0.01963(13) 0.71447(14) 0.0243(5) Uani 1 1 d .
H2 H 0.990598 -0.058667 0.766211 0.029 Uiso 1 1 calc R
C21 C 0.4476(2) 0.08231(13) 0.61075(14) 0.0245(5) Uani 1 1 d .
H21A H 0.461380 0.107018 0.673389 0.037 Uiso 1 1 calc GR
H21B H 0.427757 0.013533 0.610906 0.037 Uiso 1 1 calc GR
H21C H 0.361205 0.114644 0.571925 0.037 Uiso 1 1 calc GR
C12 C 0.7263(2) 0.48619(13) 0.44842(14) 0.0248(5) Uani 1 1 d .
H12 H 0.771715 0.433124 0.483107 0.030 Uiso 1 1 calc R
C15 C 0.5913(2) 0.64540(13) 0.34532(14) 0.0239(5) Uani 1 1 d .
H15 H 0.546209 0.698742 0.310938 0.029 Uiso 1 1 calc R
C14 C 0.7413(2) 0.65212(13) 0.39786(14) 0.0260(5) Uani 1 1 d .
H14 H 0.796838 0.709950 0.398688 0.031 Uiso 1 1 calc R
C13 C 0.8082(2) 0.57275(13) 0.44893(15) 0.0281(5) Uani 1 1 d .
H13 H 0.908849 0.577427 0.483915 0.034 Uiso 1 1 calc R

loop_
_atom_site_aniso_label
_atom_site_aniso_U_11
_atom_site_aniso_U_22
_atom_site_aniso_U_33
_atom_site_aniso_U_23
_atom_site_aniso_U_13
_atom_site_aniso_U_12
O1 0.0212(7) 0.0181(7) 0.0229(8) 0.0000(6) -0.0004(6) 0.0008(5)
O2 0.0191(7) 0.0326(8) 0.0333(9) 0.0094(7) -0.0028(6) -0.0047(6)
N1 0.0143(8) 0.0192(8) 0.0178(9) 0.0013(7) 0.0031(6) -0.0009(6)
N3 0.0200(8) 0.0206(8) 0.0199(9) 0.0027(7) 0.0030(7) -0.0002(6)
N2 0.0194(9) 0.0225(8) 0.0249(10) 0.0013(7) 0.0043(7) -0.0043(6)
C17 0.0170(10) 0.0152(9) 0.0208(11) -0.0011(8) 0.0041(8) 0.0007(7)
C8 0.0143(9) 0.0185(9) 0.0214(11) -0.0046(8) 0.0037(8) -0.0030(7)
C6 0.0207(10) 0.0146(9) 0.0198(11) -0.0037(8) 0.0039(8) -0.0016(7)
C7 0.0203(10) 0.0165(9) 0.0210(11) -0.0053(8) 0.0059(8) -0.0027(7)
C10 0.0161(10) 0.0269(10) 0.0184(11) 0.0000(8) 0.0058(8) 0.0026(7)
C20 0.0246(11) 0.0223(10) 0.0211(11) 0.0046(9) 0.0009(8) 0.0039(8)
C5 0.0206(10) 0.0150(9) 0.0147(10) -0.0026(8) 0.0021(7) -0.0011(7)
C4 0.0195(10) 0.0196(10) 0.0209(11) -0.0043(8) 0.0062(8) -0.0003(7)
C11 0.0203(10) 0.0234(10) 0.0189(11) -0.0025(8) 0.0083(8) 0.0021(7)
C1 0.0281(11) 0.0177(10) 0.0243(11) -0.0002(8) 0.0099(8) -0.0010(8)
C16 0.0186(10) 0.0266(10) 0.0184(11) -0.0025(8) 0.0035(8) 0.0026(7)
C9 0.0178(10) 0.0207(10) 0.0251(11) -0.0018(8) 0.0045(8) -0.0023(7)
C19 0.0249(11) 0.0229(10) 0.0270(12) 0.0069(9) 0.0082(9) 0.0013(8)
C18 0.0176(10) 0.0231(10) 0.0322(12) 0.0037(9) 0.0061(9) -0.0043(7)
C3 0.0212(10) 0.0203(10) 0.0258(12) -0.0025(9) 0.0029(8) 0.0054(7)
C2 0.0312(11) 0.0187(10) 0.0227(11) 0.0038(8) 0.0044(9) 0.0052(8)
C21 0.0244(10) 0.0248(11) 0.0262(12) -0.0007(9) 0.0093(8) -0.0012(8)
C12 0.0218(10) 0.0229(10) 0.0284(12) 0.0004(9) 0.0018(8) 0.0028(8)
C15 0.0266(11) 0.0215(10) 0.0238(11) -0.0018(9) 0.0058(8) 0.0053(8)
C14 0.0267(11) 0.0213(10) 0.0313(12) -0.0064(9) 0.0092(9) -0.0016(8)
C13 0.0199(10) 0.0275(11) 0.0348(13) -0.0051(9) 0.0004(9) 0.0000(8)

loop_
_atom_type_symbol
_atom_type_description
_atom_type_scat_dispersion_real
_atom_type_scat_dispersion_imag
_atom_type_scat_source
C C 0.0033 0.0016 'International Tables Vol C Tables 4.2.6.8 and 6.1.1.4'
H H 0.0000 0.0000 'International Tables Vol C Tables 4.2.6.8 and 6.1.1.4'
N N 0.0061 0.0033 'International Tables Vol C Tables 4.2.6.8 and 6.1.1.4'
O O 0.0106 0.0060 'International Tables Vol C Tables 4.2.6.8 and 6.1.1.4'

loop_
_geom_angle_atom_site_label_1
_geom_angle_atom_site_label_2
_geom_angle_atom_site_label_3
_geom_angle
C10 O1 C9 116.57(13)
C17 N1 C8 126.83(14)
C5 N1 C17 125.40(14)
C5 N1 C8 107.59(15)
C17 N3 C20 115.24(15)
C17 N2 C18 114.91(16)
N3 C17 N1 116.67(15)
N3 C17 N2 127.42(18)
N2 C17 N1 115.91(15)
N1 C8 C9 121.19(16)
C7 C8 N1 109.97(15)
C7 C8 C9 128.51(17)
C5 C6 C7 107.88(16)
C1 C6 C7 132.38(18)
C1 C6 C5 119.69(16)
C8 C7 C6 107.04(16)
C8 C7 C21 128.28(16)
C6 C7 C21 124.67(17)
O1 C10 C11 112.02(14)
O2 C10 O1 123.21(16)
O2 C10 C11 124.77(16)
N3 C20 C19 122.90(17)
N1 C5 C6 107.47(15)
C4 C5 N1 130.78(17)
C4 C5 C6 121.74(16)
C3 C4 C5 117.38(18)
C16 C11 C10 118.92(15)
C16 C11 C12 119.48(17)
C12 C11 C10 121.55(16)
C2 C1 C6 118.60(19)
C15 C16 C11 120.35(16)
O1 C9 C8 105.89(13)
C18 C19 C20 116.15(19)
N2 C18 C19 123.32(17)
C4 C3 C2 121.55(17)
C1 C2 C3 121.03(18)
C13 C12 C11 119.69(17)
C16 C15 C14 120.02(17)
C13 C14 C15 119.94(18)
C14 C13 C12 120.53(17)

loop_
_geom_bond_atom_site_label_1
_geom_bond_atom_site_label_2
_geom_bond_distance
O1 C10 1.344(2)
O1 C9 1.458(2)
O2 C10 1.212(2)
N1 C17 1.409(2)
N1 C8 1.416(2)
N1 C5 1.405(2)
N3 C17 1.334(2)
N3 C20 1.337(2)
N2 C17 1.338(2)
N2 C18 1.339(2)
C8 C7 1.360(3)
C8 C9 1.491(2)
C6 C7 1.445(2)
C6 C5 1.407(3)
C6 C1 1.402(3)
C7 C21 1.497(3)
C10 C11 1.491(3)
C20 C19 1.383(3)
C5 C4 1.397(2)
C4 C3 1.386(3)
C11 C16 1.394(2)
C11 C12 1.397(2)
C1 C2 1.381(3)
C16 C15 1.383(3)
C19 C18 1.373(3)
C3 C2 1.399(3)
C12 C13 1.388(3)
C15 C14 1.388(3)
C14 C13 1.383(3)
